data_4062845
_journal_name_full Organometallics
_journal_paper_doi 10.1021/om049716j
_journal_year 2004
_chemical_formula_sum 'C23 H44 Cl N3 P2 Ru'
_chemical_formula_weight 561.07
_space_group_IT_number 2
_symmetry_cell_setting triclinic
_symmetry_space_group_name_Hall '-P 1'
_symmetry_space_group_name_H-M 'P -1'
_cell_angle_alpha 105.9080(19)
_cell_angle_beta 93.9650(17)
_cell_angle_gamma 98.136(2)
_cell_formula_units_Z 2
_cell_length_a 8.7040(3)
_cell_length_b 10.6320(3)
_cell_length_c 15.5630(5)
_cell_measurement_temperature 120(2)
_cell_volume 1362.28(7)
_diffrn_ambient_temperature 120(2)
_exptl_crystal_density_diffrn 1.368
_cod_depositor_comments
;
The following automatic conversions were performed:
'_symmetry_cell_setting' value 'Triclinic' changed to 'triclinic'
according to '/home/saulius/struct/CIF-dictionaries/cif_core.dic'
dictionary named 'cif_core.dic' version 2.4.1 from 2010-06-29.

Automatic conversion script
Id: cif_fix_enum 1527 2010-12-29 10:47:43Z saulius 
;
_cod_database_code 4062845

loop_
_symmetry_equiv_pos_as_xyz
'x, y, z'
'-x, -y, -z'

loop_
_atom_site_label
_atom_site_type_symbol
_atom_site_fract_x
_atom_site_fract_y
_atom_site_fract_z
_atom_site_U_iso_or_equiv
_atom_site_adp_type
_atom_site_occupancy
_atom_site_symmetry_multiplicity
_atom_site_calc_flag
_atom_site_refinement_flags
_atom_site_disorder_assembly
_atom_site_disorder_group
Ru1 Ru 0.11130(3) 0.34345(2) 0.752369(15) 0.01083(8) Uani 1 1 d . . .
H1 H 0.250(4) 0.346(3) 0.825(2) 0.010(8) Uiso 1 1 d . . .
Cl1 Cl -0.11201(8) 0.32609(7) 0.62878(5) 0.01710(16) Uani 1 1 d . . .
P1 P -0.01070(8) 0.15644(7) 0.78762(5) 0.01077(15) Uani 1 1 d . . .
P2 P 0.30697(9) 0.48676(7) 0.71375(5) 0.01360(16) Uani 1 1 d . . .
N2 N 0.0314(3) 0.4771(3) 0.83987(18) 0.0195(6) Uani 1 1 d . . .
N3 N -0.0149(4) 0.5547(3) 0.8894(2) 0.0352(8) Uani 1 1 d . . .
N1 N 0.1954(3) 0.1986(2) 0.65618(16) 0.0114(5) Uani 1 1 d . . .
C2 C 0.1146(3) 0.0727(3) 0.6273(2) 0.0142(6) Uani 1 1 d . . .
C3 C 0.1592(4) -0.0236(3) 0.5582(2) 0.0167(6) Uani 1 1 d . . .
H3 H 0.1028 -0.1093 0.5400 0.020 Uiso 1 1 calc R . .
C4 C 0.2885(4) 0.0088(3) 0.5164(2) 0.0193(7) Uani 1 1 d . . .
H4 H 0.3180 -0.0538 0.4686 0.023 Uiso 1 1 calc R . .
C5 C 0.3730(4) 0.1367(3) 0.5472(2) 0.0179(6) Uani 1 1 d . . .
H5 H 0.4606 0.1602 0.5204 0.022 Uiso 1 1 calc R . .
C6 C 0.3265(3) 0.2291(3) 0.6179(2) 0.0144(6) Uani 1 1 d . . .
C7 C -0.0249(3) 0.0399(3) 0.67382(19) 0.0148(6) Uani 1 1 d . . .
H7A H -0.0313 -0.0500 0.6782 0.018 Uiso 1 1 calc R . .
H7B H -0.1194 0.0445 0.6387 0.018 Uiso 1 1 calc R . .
C8 C 0.1156(3) 0.0859(3) 0.8603(2) 0.0151(6) Uani 1 1 d . . .
C9 C 0.2658(4) 0.0613(3) 0.8151(2) 0.0195(6) Uani 1 1 d . . .
H9A H 0.3372 0.0354 0.8543 0.029 Uiso 1 1 calc R . .
H9B H 0.3139 0.1413 0.8037 0.029 Uiso 1 1 calc R . .
H9C H 0.2397 -0.0079 0.7594 0.029 Uiso 1 1 calc R . .
C10 C 0.0395(4) -0.0465(3) 0.8724(2) 0.0205(7) Uani 1 1 d . . .
H10A H 0.1152 -0.0817 0.9028 0.031 Uiso 1 1 calc R . .
H10B H 0.0022 -0.1081 0.8145 0.031 Uiso 1 1 calc R . .
H10C H -0.0464 -0.0326 0.9074 0.031 Uiso 1 1 calc R . .
C11 C 0.1668(4) 0.1885(3) 0.9527(2) 0.0219(7) Uani 1 1 d . . .
H11A H 0.0769 0.2037 0.9840 0.033 Uiso 1 1 calc R . .
H11B H 0.2166 0.2703 0.9445 0.033 Uiso 1 1 calc R . .
H11C H 0.2388 0.1556 0.9871 0.033 Uiso 1 1 calc R . .
C12 C -0.2180(3) 0.1346(3) 0.8180(2) 0.0168(6) Uani 1 1 d . . .
C13 C -0.2208(4) 0.1887(4) 0.9200(2) 0.0267(8) Uani 1 1 d . . .
H13A H -0.1624 0.2771 0.9410 0.040 Uiso 1 1 calc R . .
H13B H -0.1747 0.1327 0.9498 0.040 Uiso 1 1 calc R . .
H13C H -0.3268 0.1900 0.9331 0.040 Uiso 1 1 calc R . .
C14 C -0.3048(4) -0.0102(3) 0.7840(3) 0.0269(8) Uani 1 1 d . . .
H14A H -0.4089 -0.0142 0.8010 0.040 Uiso 1 1 calc R . .
H14B H -0.2501 -0.0655 0.8102 0.040 Uiso 1 1 calc R . .
H14C H -0.3094 -0.0408 0.7197 0.040 Uiso 1 1 calc R . .
C15 C -0.3099(4) 0.2171(3) 0.7733(2) 0.0230(7) Uani 1 1 d . . .
H15A H -0.4161 0.2066 0.7869 0.034 Uiso 1 1 calc R . .
H15B H -0.3082 0.1874 0.7093 0.034 Uiso 1 1 calc R . .
H15C H -0.2632 0.3089 0.7956 0.034 Uiso 1 1 calc R . .
C16 C 0.4251(3) 0.3629(3) 0.6595(2) 0.0176(6) Uani 1 1 d . . .
H16A H 0.4768 0.3920 0.6133 0.021 Uiso 1 1 calc R . .
H16B H 0.5050 0.3561 0.7038 0.021 Uiso 1 1 calc R . .
C17 C 0.4544(4) 0.6045(3) 0.8076(2) 0.0209(7) Uani 1 1 d . . .
C18 C 0.3908(4) 0.7338(3) 0.8443(2) 0.0268(8) Uani 1 1 d . . .
H18A H 0.2884 0.7139 0.8616 0.040 Uiso 1 1 calc R . .
H18B H 0.3850 0.7786 0.7987 0.040 Uiso 1 1 calc R . .
H18C H 0.4591 0.7898 0.8958 0.040 Uiso 1 1 calc R . .
C19 C 0.6177(4) 0.6327(3) 0.7772(3) 0.0272(8) Uani 1 1 d . . .
H19A H 0.6103 0.6732 0.7293 0.041 Uiso 1 1 calc R . .
H19B H 0.6569 0.5509 0.7564 0.041 Uiso 1 1 calc R . .
H19C H 0.6875 0.6915 0.8269 0.041 Uiso 1 1 calc R . .
C20 C 0.4739(4) 0.5426(3) 0.8855(2) 0.0281(8) Uani 1 1 d . . .
H20A H 0.5540 0.5986 0.9307 0.042 Uiso 1 1 calc R . .
H20B H 0.5028 0.4566 0.8632 0.042 Uiso 1 1 calc R . .
H20C H 0.3771 0.5339 0.9111 0.042 Uiso 1 1 calc R . .
C21 C 0.2603(4) 0.5709(3) 0.6251(2) 0.0187(6) Uani 1 1 d . . .
C22 C 0.1241(4) 0.6463(3) 0.6524(2) 0.0227(7) Uani 1 1 d . . .
H22A H 0.1585 0.7183 0.7060 0.034 Uiso 1 1 calc R . .
H22B H 0.0390 0.5869 0.6634 0.034 Uiso 1 1 calc R . .
H22C H 0.0900 0.6807 0.6047 0.034 Uiso 1 1 calc R . .
C23 C 0.2047(4) 0.4592(3) 0.5369(2) 0.0219(7) Uani 1 1 d . . .
H23A H 0.1254 0.3946 0.5477 0.033 Uiso 1 1 calc R . .
H23B H 0.2914 0.4177 0.5159 0.033 Uiso 1 1 calc R . .
H23C H 0.1626 0.4960 0.4924 0.033 Uiso 1 1 calc R . .
C24 C 0.3952(4) 0.6660(3) 0.6047(2) 0.0269(8) Uani 1 1 d . . .
H24A H 0.3608 0.6940 0.5541 0.040 Uiso 1 1 calc R . .
H24B H 0.4825 0.6209 0.5913 0.040 Uiso 1 1 calc R . .
H24C H 0.4261 0.7421 0.6562 0.040 Uiso 1 1 calc R . .

loop_
_atom_site_aniso_label
_atom_site_aniso_U_11
_atom_site_aniso_U_22
_atom_site_aniso_U_33
_atom_site_aniso_U_23
_atom_site_aniso_U_13
_atom_site_aniso_U_12
Ru1 0.01314(13) 0.00880(13) 0.01062(13) 0.00269(9) 0.00115(8) 0.00236(8)
Cl1 0.0178(4) 0.0171(4) 0.0171(4) 0.0075(3) -0.0020(3) 0.0020(3)
P1 0.0111(3) 0.0105(3) 0.0113(4) 0.0041(3) 0.0012(3) 0.0015(3)
P2 0.0141(4) 0.0113(4) 0.0167(4) 0.0068(3) 0.0011(3) 0.0013(3)
N2 0.0187(13) 0.0164(13) 0.0215(14) 0.0041(11) -0.0003(11) 0.0014(10)
N3 0.0368(18) 0.0247(16) 0.0360(18) -0.0079(14) 0.0099(15) 0.0087(13)
N1 0.0140(12) 0.0125(12) 0.0090(11) 0.0047(9) -0.0006(9) 0.0038(9)
C2 0.0160(14) 0.0129(14) 0.0144(14) 0.0055(11) -0.0023(11) 0.0039(11)
C3 0.0199(15) 0.0140(14) 0.0146(15) 0.0016(12) -0.0027(12) 0.0053(12)
C4 0.0231(16) 0.0209(16) 0.0139(15) 0.0005(12) 0.0019(12) 0.0124(13)
C5 0.0158(15) 0.0224(16) 0.0189(16) 0.0079(13) 0.0046(12) 0.0089(12)
C6 0.0143(14) 0.0173(15) 0.0145(14) 0.0060(12) 0.0019(11) 0.0086(11)
C7 0.0186(15) 0.0127(14) 0.0120(14) 0.0026(11) 0.0007(11) 0.0006(11)
C8 0.0158(15) 0.0180(15) 0.0129(14) 0.0065(12) 0.0024(11) 0.0032(11)
C9 0.0198(16) 0.0249(17) 0.0189(16) 0.0116(13) 0.0052(13) 0.0087(12)
C10 0.0229(17) 0.0201(16) 0.0226(17) 0.0121(13) 0.0047(13) 0.0047(12)
C11 0.0220(17) 0.0257(17) 0.0180(16) 0.0075(13) -0.0036(13) 0.0044(13)
C12 0.0131(14) 0.0182(15) 0.0196(16) 0.0061(12) 0.0026(12) 0.0026(11)
C13 0.0233(17) 0.036(2) 0.0243(18) 0.0101(15) 0.0114(14) 0.0097(14)
C14 0.0169(16) 0.0237(18) 0.042(2) 0.0124(16) 0.0084(15) 0.0002(13)
C15 0.0150(15) 0.0276(18) 0.0306(19) 0.0139(15) 0.0052(13) 0.0050(13)
C16 0.0153(15) 0.0168(15) 0.0222(16) 0.0083(13) 0.0004(12) 0.0031(11)
C17 0.0205(16) 0.0170(16) 0.0227(17) 0.0070(13) -0.0054(13) -0.0037(12)
C18 0.0277(18) 0.0211(17) 0.0271(19) 0.0023(14) -0.0011(15) 0.0009(14)
C19 0.0215(17) 0.0210(17) 0.038(2) 0.0112(15) -0.0027(15) -0.0042(13)
C20 0.0291(19) 0.0235(18) 0.0261(18) 0.0076(14) -0.0148(15) -0.0061(14)
C21 0.0197(16) 0.0200(16) 0.0203(16) 0.0124(13) 0.0029(13) 0.0026(12)
C22 0.0245(17) 0.0174(16) 0.0295(18) 0.0119(14) -0.0015(14) 0.0060(13)
C23 0.0242(17) 0.0273(17) 0.0194(16) 0.0138(14) 0.0045(13) 0.0066(13)
C24 0.0211(17) 0.0311(19) 0.035(2) 0.0229(16) 0.0048(15) 0.0000(14)

loop_
_geom_bond_atom_site_label_1
_geom_bond_atom_site_label_2
_geom_bond_distance
_geom_bond_site_symmetry_2
_geom_bond_publ_flag
Ru1 N2 1.925(3) . ?
Ru1 N1 2.087(2) . ?
Ru1 P1 2.3373(8) . ?
Ru1 P2 2.3436(8) . ?
Ru1 Cl1 2.5880(7) . ?
Ru1 H1 1.59(3) . ?
P1 C7 1.847(3) . ?
P1 C8 1.891(3) . ?
P1 C12 1.895(3) . ?
P2 C16 1.843(3) . ?
P2 C21 1.890(3) . ?
P2 C17 1.905(3) . ?
N2 N3 1.107(4) . ?
N1 C2 1.360(4) . ?
N1 C6 1.363(4) . ?
C2 C3 1.386(4) . ?
C2 C7 1.504(4) . ?
C3 C4 1.387(5) . ?
C3 H3 0.9300 . ?
C4 C5 1.389(4) . ?
C4 H4 0.9300 . ?
C5 C6 1.386(4) . ?
C5 H5 0.9300 . ?
C6 C16 1.500(4) . ?
C7 H7A 0.9700 . ?
C7 H7B 0.9700 . ?
C8 C10 1.534(4) . ?
C8 C11 1.540(4) . ?
C8 C9 1.548(4) . ?
C9 H9A 0.9600 . ?
C9 H9B 0.9600 . ?
C9 H9C 0.9600 . ?
C10 H10A 0.9600 . ?
C10 H10B 0.9600 . ?
C10 H10C 0.9600 . ?
C11 H11A 0.9600 . ?
C11 H11B 0.9600 . ?
C11 H11C 0.9600 . ?
C12 C15 1.534(4) . ?
C12 C13 1.536(4) . ?
C12 C14 1.546(4) . ?
C13 H13A 0.9600 . ?
C13 H13B 0.9600 . ?
C13 H13C 0.9600 . ?
C14 H14A 0.9600 . ?
C14 H14B 0.9600 . ?
C14 H14C 0.9600 . ?
C15 H15A 0.9600 . ?
C15 H15B 0.9600 . ?
C15 H15C 0.9600 . ?
C16 H16A 0.9700 . ?
C16 H16B 0.9700 . ?
C17 C18 1.534(5) . ?
C17 C20 1.540(5) . ?
C17 C19 1.544(5) . ?
C18 H18A 0.9600 . ?
C18 H18B 0.9600 . ?
C18 H18C 0.9600 . ?
C19 H19A 0.9600 . ?
C19 H19B 0.9600 . ?
C19 H19C 0.9600 . ?
C20 H20A 0.9600 . ?
C20 H20B 0.9600 . ?
C20 H20C 0.9600 . ?
C21 C23 1.542(4) . ?
C21 C22 1.543(4) . ?
C21 C24 1.547(4) . ?
C22 H22A 0.9600 . ?
C22 H22B 0.9600 . ?
C22 H22C 0.9600 . ?
C23 H23A 0.9600 . ?
C23 H23B 0.9600 . ?
C23 H23C 0.9600 . ?
C24 H24A 0.9600 . ?
C24 H24B 0.9600 . ?
C24 H24C 0.9600 . ?
